data_2104948
loop_
_publ_author_name
'Lemmerer, Andreas'

_publ_section_title
;
 Seven hexamethylenetetramine (HMTA) complexes with mono- and
 dicarboxylic acids: analysis of packing modes of HMTA complexes in the
 literature
;
_journal_issue 2
_journal_name_full 'Acta Crystallographica Section B'
_journal_page_first 177
_journal_page_last 192
_journal_paper_doi 10.1107/S0108768111004964
_journal_volume 67
_journal_year 2011
_chemical_formula_moiety 'C6 H12 N4, 2(C7 H5 N O4), 2(H2 O)'
_chemical_formula_sum 'C20 H26 N6 O10'
_chemical_formula_weight 510.47
_chemical_name_systematic
;
  bis(4-nitrobenzoic acid).(hexamethylenetetramine) dihydrate
;
_space_group_IT_number 15
_symmetry_cell_setting monoclinic
_symmetry_space_group_name_Hall '-C 2yc'
_symmetry_space_group_name_H-M 'C 1 2/c 1'
_atom_sites_solution_hydrogens geom
_atom_sites_solution_primary direct
_atom_sites_solution_secondary difmap
_audit_conform_dict_name cif_core.dic
_audit_conform_dict_version 2.3
_audit_creation_method 'WinGX routine CIF_UPDATE'
_cell_angle_alpha 90
_cell_angle_beta 98.9090(10)
_cell_angle_gamma 90
_cell_formula_units_Z 4
_cell_length_a 12.0807(4)
_cell_length_b 7.4730(2)
_cell_length_c 25.0633(7)
_cell_measurement_reflns_used 6174
_cell_measurement_temperature 173(2)
_cell_measurement_theta_max 28.27
_cell_measurement_theta_min 3.22
_cell_volume 2235.39(11)
_computing_cell_refinement 'SAINT-Plus (Bruker, 2004)'
_computing_data_collection 'APEX2 (Bruker, 2005)'
_computing_data_reduction 'SAINT-Plus and XPREP (Bruker 2004)'
_computing_molecular_graphics
;
Ortep-3 for Windows (Farrugia, 1997) and DIAMOND (Brandenburg, 1999)
;
_computing_publication_material
;
WinGX publication routines (Farrugia, 1999) and PLATON (Spek, 2002)
;
_computing_structure_refinement 'SHELXL-97 (Sheldrick, 2008)'
_computing_structure_solution 'SHELXS-97 (Sheldrick, 2008)'
_diffrn_ambient_temperature 173(2)
_diffrn_measured_fraction_theta_full 0.999
_diffrn_measured_fraction_theta_max 0.999
_diffrn_measurement_device_type 'Bruker APEX II CCD area detector'
_diffrn_measurement_method '\w scans'
_diffrn_radiation_monochromator graphite
_diffrn_radiation_type MoK\a
_diffrn_radiation_wavelength 0.71073
_diffrn_reflns_av_R_equivalents 0.0287
_diffrn_reflns_limit_h_max 15
_diffrn_reflns_limit_h_min -15
_diffrn_reflns_limit_k_max 9
_diffrn_reflns_limit_k_min -9
_diffrn_reflns_limit_l_max 32
_diffrn_reflns_limit_l_min -33
_diffrn_reflns_number 16252
_diffrn_reflns_theta_full 28
_diffrn_reflns_theta_max 28
_diffrn_reflns_theta_min 1.64
_diffrn_standards_number 0
_exptl_absorpt_coefficient_mu 0.123
_exptl_absorpt_correction_T_max 0.98
_exptl_absorpt_correction_T_min 0.96
_exptl_absorpt_correction_type multi-scan
_exptl_absorpt_process_details 'SADABS (Sheldrick, 1996)'
_exptl_crystal_colour colourless
_exptl_crystal_density_diffrn 1.517
_exptl_crystal_density_method 'not measured'
_exptl_crystal_description block
_exptl_crystal_F_000 1072
_exptl_crystal_size_max 0.37
_exptl_crystal_size_mid 0.31
_exptl_crystal_size_min 0.09
_refine_diff_density_max 0.325
_refine_diff_density_min -0.283
_refine_ls_extinction_method none
_refine_ls_goodness_of_fit_ref 1.014
_refine_ls_hydrogen_treatment mixed
_refine_ls_matrix_type full
_refine_ls_number_parameters 173
_refine_ls_number_reflns 2697
_refine_ls_number_restraints 3
_refine_ls_restrained_S_all 1.014
_refine_ls_R_factor_all 0.0417
_refine_ls_R_factor_gt 0.0358
_refine_ls_shift/su_max 0.003
_refine_ls_shift/su_mean 0
_refine_ls_structure_factor_coef Fsqd
_refine_ls_weighting_details 'calc w=1/[\s^2^(Fo^2^)+(0.0746P)^2^+0.5453P] where P=(Fo^2^+2Fc^2^)/3'
_refine_ls_weighting_scheme calc
_refine_ls_wR_factor_gt 0.1042
_refine_ls_wR_factor_ref 0.1097
_reflns_number_gt 2336
_reflns_number_total 2697
_reflns_threshold_expression >2sigma(I)
_cod_data_source_file so5048.cif
_cod_data_source_block 5
_cod_depositor_comments
;
The following automatic conversions were performed:
'_symmetry_cell_setting' value 'Monoclinic' changed to 'monoclinic'
according to '/home/saulius/struct/CIF-dictionaries/cif_core.dic'
dictionary named 'cif_core.dic' version 2.4.1 from 2010-06-29.

Automatic conversion script
Id: cif_fix_enum 1555 2011-01-17 13:19:09Z saulius 
;
_cod_original_sg_symbol_H-M C2/c
_cod_database_code 2104948
_cod_database_fobs_code 2104948

loop_
_symmetry_equiv_pos_as_xyz
'x, y, z'
'-x, y, -z+1/2'
'x+1/2, y+1/2, z'
'-x+1/2, y+1/2, -z+1/2'
'-x, -y, -z'
'x, -y, z-1/2'
'-x+1/2, -y+1/2, -z'
'x+1/2, -y+1/2, z-1/2'

loop_
_atom_site_type_symbol
_atom_site_label
_atom_site_fract_x
_atom_site_fract_y
_atom_site_fract_z
_atom_site_U_iso_or_equiv
_atom_site_adp_type
_atom_site_calc_flag
_atom_site_refinement_flags
_atom_site_occupancy
_atom_site_disorder_assembly
_atom_site_disorder_group
C C1 0.63894(8) 0.20671(14) 0.24788(4) 0.0225(2) Uani d . 1 . .
H H1A 0.678 0.1312 0.2242 0.027 Uiso calc R 1 . .
H H1B 0.6958 0.2821 0.2701 0.027 Uiso calc R 1 . .
C C2 0.52603(9) 0.20649(15) 0.31804(4) 0.0230(2) Uani d . 1 . .
H H2A 0.5817 0.2819 0.341 0.028 Uiso calc R 1 . .
H H2B 0.4882 0.1307 0.3422 0.028 Uiso calc R 1 . .
C C3 0.5 -0.0203(2) 0.25 0.0240(3) Uani d S 1 . .
H H3A 0.4623 -0.0982 0.2736 0.029 Uiso calc PR 0.5 . .
H H3B 0.5377 -0.0982 0.2264 0.029 Uiso calc PR 0.5 . .
C C4 0.5 0.4335(2) 0.25 0.0245(3) Uani d S 1 . .
H H4A 0.4447 0.5114 0.2278 0.029 Uiso calc PR 0.5 . .
H H4B 0.5553 0.5114 0.2722 0.029 Uiso calc PR 0.5 . .
N N1 0.55785(7) 0.32295(12) 0.21416(3) 0.0220(2) Uani d . 1 . .
N N2 0.58459(7) 0.09067(12) 0.28372(3) 0.0210(2) Uani d . 1 . .
C C5 0.64857(7) 1.00770(13) 0.04469(4) 0.0180(2) Uani d . 1 . .
C C6 0.63945(8) 0.94181(14) -0.00781(4) 0.0193(2) Uani d . 1 . .
H H6 0.6483 0.8174 -0.0138 0.023 Uiso calc R 1 . .
C C7 0.61751(8) 1.05742(14) -0.05131(4) 0.0211(2) Uani d . 1 . .
H H7 0.6119 1.0144 -0.0873 0.025 Uiso calc R 1 . .
C C8 0.60386(8) 1.23785(13) -0.04100(4) 0.0199(2) Uani d . 1 . .
C C9 0.61289(8) 1.30719(13) 0.01042(4) 0.0209(2) Uani d . 1 . .
H H9 0.6034 1.4316 0.0161 0.025 Uiso calc R 1 . .
C C10 0.63624(8) 1.19054(13) 0.05374(4) 0.0202(2) Uani d . 1 . .
H H10 0.6439 1.2351 0.0896 0.024 Uiso calc R 1 . .
C C11 0.67147(8) 0.88629(13) 0.09262(4) 0.0198(2) Uani d . 1 . .
N N3 0.57974(7) 1.36026(13) -0.08743(4) 0.0257(2) Uani d . 1 . .
O O1 0.66848(7) 0.71520(10) 0.07904(3) 0.02437(19) Uani d . 1 . .
H H1 0.6819(12) 0.6422(19) 0.1096(6) 0.037 Uiso d . 1 . .
O O2 0.69003(8) 0.94056(11) 0.13859(3) 0.0322(2) Uani d . 1 . .
O O3 0.56430(9) 1.29658(13) -0.13271(4) 0.0398(2) Uani d . 1 . .
O O4 0.57552(8) 1.52114(11) -0.07795(4) 0.0362(2) Uani d . 1 . .
O O1W 0.70875(6) 0.48453(11) 0.15381(3) 0.0251(2) Uani d D 1 . .
H H1W 0.6606(10) 0.4486(19) 0.1720(5) 0.038 Uiso d D 1 . .
H H2W 0.7722(8) 0.4976(18) 0.1734(5) 0.038 Uiso d D 1 . .

loop_
_atom_site_aniso_label
_atom_site_aniso_U_11
_atom_site_aniso_U_22
_atom_site_aniso_U_33
_atom_site_aniso_U_12
_atom_site_aniso_U_13
_atom_site_aniso_U_23
C1 0.0186(5) 0.0286(5) 0.0204(5) 0.0000(4) 0.0030(4) -0.0008(4)
C2 0.0239(5) 0.0300(6) 0.0148(5) 0.0021(4) 0.0022(4) -0.0005(4)
C3 0.0267(7) 0.0191(7) 0.0256(8) 0 0.0018(6) 0
C4 0.0275(7) 0.0193(7) 0.0263(8) 0 0.0028(6) 0
N1 0.0227(4) 0.0246(4) 0.0188(4) -0.0028(3) 0.0030(3) 0.0025(3)
N2 0.0207(4) 0.0231(4) 0.0185(4) 0.0024(3) 0.0012(3) 0.0012(3)
C5 0.0132(4) 0.0211(5) 0.0200(5) -0.0008(3) 0.0037(3) 0.0000(4)
C6 0.0162(4) 0.0195(5) 0.0223(5) -0.0005(3) 0.0035(4) -0.0023(4)
C7 0.0176(4) 0.0257(5) 0.0202(5) -0.0016(4) 0.0033(4) -0.0019(4)
C8 0.0139(4) 0.0231(5) 0.0227(5) -0.0007(4) 0.0027(4) 0.0046(4)
C9 0.0171(4) 0.0182(5) 0.0279(5) -0.0011(3) 0.0049(4) -0.0005(4)
C10 0.0182(4) 0.0220(5) 0.0208(5) -0.0020(4) 0.0046(4) -0.0028(4)
C11 0.0171(4) 0.0221(5) 0.0208(5) -0.0002(4) 0.0050(4) -0.0003(4)
N3 0.0207(4) 0.0296(5) 0.0270(5) 0.0008(4) 0.0046(4) 0.0082(4)
O1 0.0323(4) 0.0197(4) 0.0210(4) 0.0010(3) 0.0034(3) 0.0020(3)
O2 0.0472(5) 0.0293(4) 0.0192(4) 0.0016(4) 0.0025(3) -0.0016(3)
O3 0.0509(6) 0.0445(5) 0.0227(4) 0.0026(4) 0.0012(4) 0.0065(4)
O4 0.0426(5) 0.0265(4) 0.0405(5) 0.0049(4) 0.0093(4) 0.0105(4)
O1W 0.0249(4) 0.0291(4) 0.0205(4) -0.0069(3) 0.0010(3) 0.0047(3)

loop_
_atom_type_symbol
_atom_type_description
_atom_type_scat_dispersion_real
_atom_type_scat_dispersion_imag
_atom_type_scat_source
C C 0.0033 0.0016 'International Tables Vol C Tables 4.2.6.8 and 6.1.1.4'
H H 0 0 'International Tables Vol C Tables 4.2.6.8 and 6.1.1.4'
N N 0.0061 0.0033 'International Tables Vol C Tables 4.2.6.8 and 6.1.1.4'
O O 0.0106 0.006 'International Tables Vol C Tables 4.2.6.8 and 6.1.1.4'

loop_
_exptl_crystal_face_index_h
_exptl_crystal_face_index_k
_exptl_crystal_face_index_l
_exptl_crystal_face_perp_dist
0 1 0 0.18
0 -1 0 0.19
1 1 -1 0.18
-1 -1 1 0.18
0 0 -1 0.07
0 0 1 0.02
1 0 -1 0.15
-1 0 1 0.12
-2 2 1 0.15

loop_
_geom_angle_atom_site_label_1
_geom_angle_atom_site_label_2
_geom_angle_atom_site_label_3
_geom_angle_site_symmetry_1
_geom_angle_site_symmetry_3
_geom_angle
_geom_angle_publ_flag
N2 C1 N1 . . 112.15(8) ?
N2 C1 H1A . . 109.2 ?
N1 C1 H1A . . 109.2 ?
N2 C1 H1B . . 109.2 ?
N1 C1 H1B . . 109.2 ?
H1A C1 H1B . . 107.9 ?
N2 C2 N1 . 2_655 112.16(8) ?
N2 C2 H2A . . 109.2 ?
N1 C2 H2A 2_655 . 109.2 ?
N2 C2 H2B . . 109.2 ?
N1 C2 H2B 2_655 . 109.2 ?
H2A C2 H2B . . 107.9 ?
N2 C3 N2 . 2_655 111.64(12) ?
N2 C3 H3A . . 109.3 ?
N2 C3 H3A 2_655 . 109.3 ?
N2 C3 H3B . . 109.3 ?
N2 C3 H3B 2_655 . 109.3 ?
H3A C3 H3B . . 108 ?
N1 C4 N1 . 2_655 111.82(12) ?
N1 C4 H4A . . 109.3 ?
N1 C4 H4A 2_655 . 109.3 ?
N1 C4 H4B . . 109.3 ?
N1 C4 H4B 2_655 . 109.3 ?
H4A C4 H4B . . 107.9 ?
C4 N1 C1 . . 108.47(7) ?
C4 N1 C2 . 2_655 108.26(7) ?
C1 N1 C2 . 2_655 107.75(8) ?
C1 N2 C3 . . 108.41(7) ?
C1 N2 C2 . . 108.01(8) ?
C3 N2 C2 . . 108.13(7) ?
C6 C5 C10 . . 120.29(9) ?
C6 C5 C11 . . 121.44(9) ?
C10 C5 C11 . . 118.28(9) ?
C7 C6 C5 . . 120.05(9) ?
C7 C6 H6 . . 120 ?
C5 C6 H6 . . 120 ?
C6 C7 C8 . . 118.27(10) ?
C6 C7 H7 . . 120.9 ?
C8 C7 H7 . . 120.9 ?
C9 C8 C7 . . 123.04(10) ?
C9 C8 N3 . . 118.86(9) ?
C7 C8 N3 . . 118.09(9) ?
C8 C9 C10 . . 118.23(9) ?
C8 C9 H9 . . 120.9 ?
C10 C9 H9 . . 120.9 ?
C9 C10 C5 . . 120.11(10) ?
C9 C10 H10 . . 119.9 ?
C5 C10 H10 . . 119.9 ?
O2 C11 O1 . . 124.28(10) ?
O2 C11 C5 . . 123.06(9) ?
O1 C11 C5 . . 112.66(9) ?
O3 N3 O4 . . 123.91(10) ?
O3 N3 C8 . . 118.45(9) ?
O4 N3 C8 . . 117.64(9) ?
C11 O1 H1 . . 111.1(9) ?
H1W O1W H2W . . 111.3(13) ?

loop_
_geom_bond_atom_site_label_1
_geom_bond_atom_site_label_2
_geom_bond_site_symmetry_2
_geom_bond_distance
_geom_bond_publ_flag
C1 N2 . 1.4739(13) ?
C1 N1 . 1.4737(13) ?
C1 H1A . 0.99 ?
C1 H1B . 0.99 ?
C2 N2 . 1.4758(13) ?
C2 N1 2_655 1.4773(13) ?
C2 H2A . 0.99 ?
C2 H2B . 0.99 ?
C3 N2 . 1.4760(12) ?
C3 N2 2_655 1.4760(12) ?
C3 H3A . 0.99 ?
C3 H3B . 0.99 ?
C4 N1 . 1.4738(12) ?
C4 N1 2_655 1.4738(12) ?
C4 H4A . 0.99 ?
C4 H4B . 0.99 ?
N1 C2 2_655 1.4773(13) ?
C5 C6 . 1.3932(14) ?
C5 C10 . 1.3968(14) ?
C5 C11 . 1.4967(14) ?
C6 C7 . 1.3842(15) ?
C6 H6 . 0.95 ?
C7 C8 . 1.3875(15) ?
C7 H7 . 0.95 ?
C8 C9 . 1.3778(15) ?
C8 N3 . 1.4734(13) ?
C9 C10 . 1.3868(15) ?
C9 H9 . 0.95 ?
C10 H10 . 0.95 ?
C11 O2 . 1.2092(13) ?
C11 O1 . 1.3222(13) ?
N3 O3 . 1.2179(14) ?
N3 O4 . 1.2281(13) ?
O1 H1 . 0.933(15) ?
O1W H1W . 0.838(8) ?
O1W H2W . 0.849(9) ?

loop_
_geom_hbond_atom_site_label_D
_geom_hbond_atom_site_label_H
_geom_hbond_atom_site_label_A
_geom_hbond_site_symmetry_A
_geom_hbond_distance_DH
_geom_hbond_distance_HA
_geom_hbond_distance_DA
_geom_hbond_angle_DHA
O1 H1 O1W . 0.933(15) 1.616(15) 2.5373(11) 168.0(10)
O1W H1W N1 . 0.838(8) 1.986(9) 2.8148(11) 170.0(10)
O1W H2W N2 4_655 0.849(9) 2.014(9) 2.8465(11) 166.0(10)
C1 H1A O2 1_545 0.99 2.6 3.5162(13) 154
C2 H2B O2 2_645 0.99 2.69 3.5809(14) 151
C2 H2A O4 6_576 0.99 2.52 3.2883(14) 134
C9 H9 O1 1_565 0.95 2.69 3.5139(13) 146
C10 H10 O1W 1_565 0.95 2.51 3.3474(13) 147

loop_
_geom_torsion_atom_site_label_1
_geom_torsion_atom_site_label_2
_geom_torsion_atom_site_label_3
_geom_torsion_atom_site_label_4
_geom_torsion_site_symmetry_1
_geom_torsion_site_symmetry_2
_geom_torsion_site_symmetry_3
_geom_torsion_site_symmetry_4
_geom_torsion
_geom_torsion_publ_flag
N1 C4 N1 C1 2_655 . . . -58.38(6) ?
N1 C4 N1 C2 2_655 . . 2_655 58.28(6) ?
N2 C1 N1 C4 . . . . 58.50(10) ?
N2 C1 N1 C2 . . . 2_655 -58.48(10) ?
N1 C1 N2 C3 . . . . 58.74(11) ?
N1 C1 N2 C2 . . . . -58.21(10) ?
N2 C3 N2 C1 2_655 . . . -58.43(6) ?
N2 C3 N2 C2 2_655 . . . 58.43(6) ?
N1 C2 N2 C1 2_655 . . . 58.24(11) ?
N1 C2 N2 C3 2_655 . . . -58.89(11) ?
C10 C5 C6 C7 . . . . -0.33(14) ?
C11 C5 C6 C7 . . . . 179.59(8) ?
C5 C6 C7 C8 . . . . -0.73(14) ?
C6 C7 C8 C9 . . . . 1.06(15) ?
C6 C7 C8 N3 . . . . -179.59(8) ?
C7 C8 C9 C10 . . . . -0.29(15) ?
N3 C8 C9 C10 . . . . -179.64(8) ?
C8 C9 C10 C5 . . . . -0.81(14) ?
C6 C5 C10 C9 . . . . 1.12(14) ?
C11 C5 C10 C9 . . . . -178.80(8) ?
C6 C5 C11 O2 . . . . 173.01(10) ?
C10 C5 C11 O2 . . . . -7.06(15) ?
C6 C5 C11 O1 . . . . -7.34(13) ?
C10 C5 C11 O1 . . . . 172.59(8) ?
C9 C8 N3 O3 . . . . -175.05(10) ?
C7 C8 N3 O3 . . . . 5.57(14) ?
C9 C8 N3 O4 . . . . 4.34(13) ?
C7 C8 N3 O4 . . . . -175.04(9) ?
